data_1539508
loop_
_publ_author_name
'Staffel, T.'
'Meyer, G.'

_publ_section_title
;
 In5 Br7, the second mixed-valence In(I) - In(II) bromide: In(I)3 (In(II)2
 Br6) Br
;
_journal_name_full 'Zeitschrift fuer Anorganische und Allgemeine Chemie'
_journal_page_first 27
_journal_page_last 37
_journal_volume 563
_journal_year 1988
_chemical_formula_sum 'Br7 In5'
_chemical_name_systematic 'In3 (In2 Br6) Br'
_space_group_IT_number 9
_symmetry_space_group_name_Hall 'C -2yc'
_symmetry_space_group_name_H-M 'C 1 c 1'
_cell_angle_alpha 90
_cell_angle_beta 104.19
_cell_angle_gamma 90
_cell_formula_units_Z 16
_cell_length_a 18.688
_cell_length_b 18.602
_cell_length_c 19.217
_cell_volume 6476.652
_citation_journal_id_ASTM ZAACAB
_cod_data_source_file Staffel_ZAACAB_1988_1922.cif
_cod_data_source_block Br7In5
_cod_original_cell_volume 6476.651
_cod_database_code 1539508

loop_
_symmetry_equiv_pos_as_xyz
x,y,z
x,-y,z+1/2
x+1/2,y+1/2,z
x+1/2,-y+1/2,z+1/2

loop_
_atom_site_label
_atom_site_type_symbol
_atom_site_fract_x
_atom_site_fract_y
_atom_site_fract_z
_atom_site_occupancy
_atom_site_U_iso_or_equiv
Br6 Br-1 0.0118 0.6726 0.2741 1 0.0
In14 In+2 0.9447 0.7413 0.1546 1 0.0
In11 In+1 0.2207 0.7767 0.9213 1 0.0
Br27 Br-1 0.7217 0.0641 0.3676 1 0.0
In19 In+2 0.3519 0.8416 0.1536 1 0.0
In18 In+2 0.4538 0.7432 0.3833 1 0.0
Br24 Br-1 0.5727 0.1225 0.604 1 0.0
Br17 Br-1 0.8927 0.8258 0.7682 1 0.0
Br14 Br-1 0.5083 0.9511 0.2777 1 0.0
Br10 Br-1 0.3123 0.7495 0.7762 1 0.0
Br12 Br-1 0.9038 0.6721 0.4615 1 0.0
Br23 Br-1 0.5904 0.2414 0.7726 1 0.0
Br18 Br-1 0.0538 0.149 0.4387 1 0.0
Br25 Br-1 0.1746 0.9386 0.6687 1 0.0
Br2 Br-1 0.9676 0.0275 0.6053 1 0.0
In3 In+1 0.1404 0.9074 0.1119 1 0.0
In4 In+1 0.8097 0.9186 0.6077 1 0.0
Br8 Br-1 0.1525 0.7481 0.4441 1 0.0
In20 In+2 0.4908 0.7917 0.1572 1 0.0
Br4 Br-1 0.5389 0.2182 0.0854 1 0.0
In2 In+1 0.5125 0.0468 0.1236 1 0.0
Br20 Br-1 0.8167 0.5459 0.5846 1 0.0
Br22 Br-1 0.0024 0.8242 0.59 1 0.0
In17 In+2 0.5012 0.8786 0.3856 1 0.0
Br7 Br-1 0.0899 0.1305 0.7752 1 0.0
In1 In+1 0.6816 0.2869 0.6184 1 0.0
Br3 Br-1 0.8891 0.9569 0.2675 1 0.0
In12 In+1 0.2577 0.9185 0.4409 1 0.0
In13 In+2 0.3952 0.3783 0.1547 1 0.0
Br13 Br-1 0.9314 0.469 0.4541 1 0.0
Br15 Br-1 0.6327 0.9005 0.4654 1 0.0
Br26 Br-1 0.6794 0.9403 0.6681 1 0.0
In10 In+1 0.5908 0.9189 0.936 1 0.0
Br5 Br-1 0.3467 0.1456 0.1124 1 0.0
In5 In+1 0.1978 0.6977 0.2686 1 0.0
Br11 Br-1 0.3283 0.6225 0.9359 1 0.0
Br21 Br-1 0.7471 0.2547 0.1008 1 0.0
In6 In+1 0.1959 0.4251 0.2804 1 0.0
In9 In+1 0.3951 0.4563 0.9234 1 0.0
Br19 Br-1 0.3065 0.8742 0.2723 1 0.0
In15 In+2 0.5432 0.6664 0.8791 1 0.0
Br16 Br-1 0.3532 0.7154 0.455 1 0.0
In7 In+1 0.564 0.439 0.7692 1 0.0
Br1 Br-1 0.763 0.0994 0.5856 1 0.0
Br28 Br-1 0.2198 0.0612 0.37 1 0.0
Br9 Br-1 0.5865 0.4451 0.4626 1 0.0
In8 In+1 0.3367 0.9361 0.776 1 0.0
In16 In+2 0.4112 0.7129 0.8911 1 0.0
